data_6000770
loop_
_publ_author_name
'Christensen, A. N.'
'Chevallier, M. A.'
'Skibsted, J.'
'Iversen, B. B.'

_publ_section_title
;
 Synthesis and characterization of basic bismuth(III) nitrates
;
_journal_coden_ASTM DALTFG
_journal_name_full 'Dalton (2000)'
_journal_page_first 265
_journal_page_last 270
_journal_paper_doi 10.1039/A908055D
_journal_year 2000
_chemical_formula_sum 'Bi6 H7 N5 O25'
_symmetry_cell_setting rhombohedral
_cell_angle_alpha 90.000
_cell_angle_beta 90.000
_cell_angle_gamma 120.000
_cell_length_a 15.1850
_cell_length_b 15.1850
_cell_length_c 15.8340
_cell_volume 3161.92
_cod_database_code 6000770

loop_
_atom_site_label
_atom_site_fract_x
_atom_site_fract_y
_atom_site_fract_z
? ? ? ?
